data_7062009
loop_
_publ_author_name
'Dhotare, Bhaskar B.'
'Kumar, Sahil'
'Wadawale, Amey'
'Nayak, Sandip K.'
'Kumar, Mukesh'
'Goswami, Dibakar'

_publ_section_title
;
 A metal-free approach to highly functionalized
 3-substituted-3-arylbenzofuran-2(3H)-ones
;
_journal_issue 45
_journal_name_full 'New Journal of Chemistry'
_journal_page_first 21906
_journal_page_last 21910
_journal_paper_doi 10.1039/D2NJ03404B
_journal_volume 46
_journal_year 2022
_chemical_formula_moiety 'C22 H18 O3'
_chemical_formula_sum 'C22 H18 O3'
_chemical_formula_weight 330.36
_space_group_crystal_system orthorhombic
_space_group_IT_number 61
_space_group_name_Hall '-P 2ac 2ab'
_space_group_name_H-M_alt 'P b c a'
_atom_sites_solution_hydrogens geom
_audit_creation_date 2019-01-10
_audit_creation_method
;
Olex2 1.2
(compiled 2015.09.30 svn.r3233 for OlexSys, GUI svn.r5103)
;
_audit_update_record
;
2022-05-25 deposited with the CCDC.	2022-10-19 downloaded from the CCDC.
;
_cell_angle_alpha 90
_cell_angle_beta 90
_cell_angle_gamma 90
_cell_formula_units_Z 8
_cell_length_a 15.5619(6)
_cell_length_b 12.6968(9)
_cell_length_c 17.5458(8)
_cell_measurement_reflns_used 2786
_cell_measurement_temperature 293
_cell_measurement_theta_max 71.3730
_cell_measurement_theta_min 4.5090
_cell_volume 3466.8(3)
_computing_cell_refinement 'CrysAlisPro 1.171.38.43 (Rigaku OD, 2015)'
_computing_data_collection 'CrysAlisPro 1.171.38.43 (Rigaku OD, 2015)'
_computing_data_reduction 'CrysAlisPro 1.171.38.43 (Rigaku OD, 2015)'
_computing_molecular_graphics 'Olex2 (Dolomanov et al., 2009)'
_computing_publication_material 'Olex2 (Dolomanov et al., 2009)'
_computing_structure_refinement 'ShelXL (Sheldrick, 2015)'
_computing_structure_solution 'ShelXT (Sheldrick, 2015)'
_diffrn_ambient_temperature 293
_diffrn_detector 'CCD plate'
_diffrn_detector_area_resol_mean 4.1600
_diffrn_detector_type Titan
_diffrn_measured_fraction_theta_full 0.994
_diffrn_measured_fraction_theta_max 0.971
_diffrn_measurement_details
;
List of Runs (angles in degrees, time in seconds):

  # Type    Start    End  Width  t~exp~   \w     \q     \k     \f   Frames
#--------------------------------------------------------------------------
  1  \w     24.00  64.00   1.00    2.38    --   43.29 -57.00  90.00   40
  2  \w     82.00 117.00   1.00    9.54    --  102.90-134.00  49.00   35
  3  \w     38.00 110.00   1.00    9.54    --  102.90 -95.00-150.00   72
  4  \w     47.00 132.00   1.00    9.54    --  102.90 -15.00-150.00   85
  5  \w     72.00 124.00   1.00    9.54    --  102.90  77.00  60.00   52
  6  \w     19.00 104.00   1.00    2.38    --   43.29  57.00  60.00   85
  7  \w   -104.00 -79.00   1.00    2.38    --  -43.29 -99.00   0.00   25
;
_diffrn_measurement_device 'four-circle diffractometer'
_diffrn_measurement_device_type 'SuperNova, Single source at offset, Titan'
_diffrn_measurement_method '\w scans'
_diffrn_orient_matrix_type 'CrysAlisPro convention (1999,Acta A55,543-557)'
_diffrn_orient_matrix_UB_11 -0.0086736000
_diffrn_orient_matrix_UB_12 -0.1197246000
_diffrn_orient_matrix_UB_13 0.0117889000
_diffrn_orient_matrix_UB_21 0.0023839000
_diffrn_orient_matrix_UB_22 0.0158126000
_diffrn_orient_matrix_UB_23 0.0869956000
_diffrn_orient_matrix_UB_31 -0.0986609000
_diffrn_orient_matrix_UB_32 0.0107740000
_diffrn_orient_matrix_UB_33 0.0011626000
_diffrn_radiation_monochromator mirror
_diffrn_radiation_probe x-ray
_diffrn_radiation_type CuK\a
_diffrn_radiation_wavelength 1.54184
_diffrn_reflns_av_R_equivalents 0.1569
_diffrn_reflns_av_unetI/netI 0.1077
_diffrn_reflns_Laue_measured_fraction_full 0.994
_diffrn_reflns_Laue_measured_fraction_max 0.971
_diffrn_reflns_limit_h_max 15
_diffrn_reflns_limit_h_min -18
_diffrn_reflns_limit_k_max 14
_diffrn_reflns_limit_k_min -15
_diffrn_reflns_limit_l_max 12
_diffrn_reflns_limit_l_min -21
_diffrn_reflns_number 7752
_diffrn_reflns_point_group_measured_fraction_full 0.994
_diffrn_reflns_point_group_measured_fraction_max 0.971
_diffrn_reflns_theta_full 67.684
_diffrn_reflns_theta_max 73.359
_diffrn_reflns_theta_min 5.041
_diffrn_source 'micro-focus sealed X-ray tube'
_diffrn_source_type 'SuperNova (Cu) X-ray Source'
_exptl_absorpt_coefficient_mu 0.670
_exptl_absorpt_correction_T_max 0.930
_exptl_absorpt_correction_T_min 0.725
_exptl_absorpt_correction_type gaussian
_exptl_absorpt_process_details
;
CrysAlisPro 1.171.38.43 (Rigaku Oxford Diffraction, 2015)
Numerical absorption correction based on gaussian integration over
			a multifaceted crystal model
Empirical absorption correction using spherical harmonics,
 implemented in SCALE3 ABSPACK scaling algorithm.
;
_exptl_crystal_density_diffrn 1.266
_exptl_crystal_description plate
_exptl_crystal_F_000 1392
_exptl_crystal_size_max 0.761
_exptl_crystal_size_mid 0.455
_exptl_crystal_size_min 0.133
_refine_diff_density_max 0.552
_refine_diff_density_min -0.526
_refine_diff_density_rms 0.132
_refine_ls_extinction_method none
_refine_ls_goodness_of_fit_ref 1.122
_refine_ls_hydrogen_treatment constr
_refine_ls_matrix_type full
_refine_ls_number_parameters 229
_refine_ls_number_reflns 3372
_refine_ls_number_restraints 0
_refine_ls_restrained_S_all 1.122
_refine_ls_R_factor_all 0.1724
_refine_ls_R_factor_gt 0.1250
_refine_ls_shift/su_max 0.001
_refine_ls_shift/su_mean 0.000
_refine_ls_structure_factor_coef Fsqd
_refine_ls_weighting_details 'w=1/[\s^2^(Fo^2^)+(0.2000P)^2^] where P=(Fo^2^+2Fc^2^)/3'
_refine_ls_weighting_scheme calc
_refine_ls_wR_factor_gt 0.2978
_refine_ls_wR_factor_ref 0.3596
_reflns_Friedel_coverage 0.000
_reflns_number_gt 1926
_reflns_number_total 3372
_reflns_threshold_expression 'I > 2\s(I)'
_cod_data_source_file d2nj03404b2.cif
_cod_data_source_block bd-25-19_1
_cod_depositor_comments 'Adding full bibliography for 7062009--7062013.cif.'
_cod_database_code 7062009
_chemical_oxdiff_formula 'C22 H18 O3'
_shelx_space_group_comment
;
The symmetry employed for this shelxl refinement is uniquely defined
by the following loop, which should always be used as a source of
symmetry information in preference to the above space-group names.
They are only intended as comments.
;
_reflns_odcompleteness_completeness 99.51
_reflns_odcompleteness_iscentric 1
_reflns_odcompleteness_theta 66.97
_olex2_refinement_description
;
1. Fixed Uiso
 At 1.2 times of:
  All C(H) groups
 At 1.5 times of:
  All C(H,H,H) groups, All O(H) groups
2.a Aromatic/amide H refined with riding coordinates:
 C3(H3A), C4(H4), C7(H7), C11(H11), C12(H12), C13(H13), C14(H14), C15(H15),
 C17(H17), C20(H20), C21(H21)
2.b Idealised Me refined as rotating group:
 C1(H1A,H1B,H1C), C19(H19A,H19B,H19C)
2.c Idealised tetrahedral OH refined as rotating group:
 O3(H3)
;
_shelx_shelxl_version_number 2014/7
_olex2_date_sample_data_collection 2019-01-09
_olex2_submission_special_instructions 'No special instructions were received'
_oxdiff_exptl_absorpt_empirical_details
;
Empirical correction (ABSPACK) includes:
- Absorption correction using spherical harmonics
- Frame scaling
;
_oxdiff_exptl_absorpt_empirical_full_max 8.178
_oxdiff_exptl_absorpt_empirical_full_min 0.246

loop_
_space_group_symop_operation_xyz
'x, y, z'
'-x+1/2, -y, z+1/2'
'-x, y+1/2, -z+1/2'
'x+1/2, -y+1/2, -z'
'-x, -y, -z'
'x-1/2, y, -z-1/2'
'x, -y-1/2, z-1/2'
'-x-1/2, y-1/2, z'

loop_
_atom_site_label
_atom_site_type_symbol
_atom_site_fract_x
_atom_site_fract_y
_atom_site_fract_z
_atom_site_U_iso_or_equiv
_atom_site_adp_type
_atom_site_occupancy
_atom_site_site_symmetry_order
_atom_site_calc_flag
_atom_site_refinement_flags_posn
_atom_site_refinement_flags_adp
_atom_site_refinement_flags_occupancy
_atom_site_disorder_assembly
_atom_site_disorder_group
O1 O 0.5369(2) 0.1484(3) 0.64653(18) 0.0529(9) Uani 1 1 d . . . . .
O2 O 0.4157(2) 0.0982(3) 0.58959(19) 0.0527(9) Uani 1 1 d . . . . .
O3 O 0.5615(2) 0.0986(3) 0.47829(18) 0.0506(8) Uani 1 1 d . . . . .
H3 H 0.5607 0.0389 0.4604 0.076 Uiso 1 1 calc GR . . . .
C1 C 0.7741(3) 0.4647(6) 0.5669(4) 0.0796(18) Uani 1 1 d . . . . .
H1A H 0.7828 0.4606 0.5128 0.119 Uiso 1 1 calc GR . . . .
H1B H 0.8278 0.4529 0.5926 0.119 Uiso 1 1 calc GR . . . .
H1C H 0.7526 0.5332 0.5799 0.119 Uiso 1 1 calc GR . . . .
C2 C 0.7109(3) 0.3830(5) 0.5909(3) 0.0578(13) Uani 1 1 d . . . . .
C3 C 0.7286(3) 0.3156(5) 0.6518(4) 0.0686(16) Uani 1 1 d . . . . .
H3A H 0.7794 0.3250 0.6788 0.082 Uiso 1 1 calc R . . . .
C4 C 0.6738(3) 0.2358(5) 0.6734(3) 0.0662(15) Uani 1 1 d . . . . .
H4 H 0.6877 0.1901 0.7129 0.079 Uiso 1 1 calc R . . . .
C5 C 0.5982(3) 0.2266(4) 0.6345(3) 0.0501(11) Uani 1 1 d . . . . .
C6 C 0.5746(2) 0.2953(4) 0.5760(2) 0.0406(9) Uani 1 1 d . . . . .
C7 C 0.6311(3) 0.3715(4) 0.5539(3) 0.0481(10) Uani 1 1 d . . . . .
H7 H 0.6167 0.4163 0.5139 0.058 Uiso 1 1 calc R . . . .
C8 C 0.4855(2) 0.2659(3) 0.5509(2) 0.0370(9) Uani 1 1 d . . . . .
C9 C 0.4738(2) 0.1599(4) 0.5937(2) 0.0435(10) Uani 1 1 d . . . . .
C10 C 0.4158(2) 0.3382(4) 0.5842(2) 0.0425(10) Uani 1 1 d . . . . .
C11 C 0.4367(3) 0.4311(5) 0.6209(3) 0.0582(13) Uani 1 1 d . . . . .
H11 H 0.4938 0.4523 0.6246 0.070 Uiso 1 1 calc R . . . .
C12 C 0.3718(4) 0.4927(6) 0.6521(4) 0.084(2) Uani 1 1 d . . . . .
H12 H 0.3868 0.5552 0.6763 0.101 Uiso 1 1 calc R . . . .
C13 C 0.2882(4) 0.4659(7) 0.6490(4) 0.093(2) Uani 1 1 d . . . . .
H13 H 0.2462 0.5083 0.6709 0.112 Uiso 1 1 calc R . . . .
C14 C 0.2668(3) 0.3732(7) 0.6122(5) 0.086(2) Uani 1 1 d . . . . .
H14 H 0.2094 0.3533 0.6092 0.104 Uiso 1 1 calc R . . . .
C15 C 0.3293(3) 0.3093(5) 0.5795(3) 0.0607(14) Uani 1 1 d . . . . .
H15 H 0.3136 0.2476 0.5545 0.073 Uiso 1 1 calc R . . . .
C16 C 0.4784(2) 0.2517(4) 0.4651(2) 0.0378(9) Uani 1 1 d . . . . .
C17 C 0.4360(2) 0.3245(4) 0.4181(2) 0.0432(10) Uani 1 1 d . . . . .
H17 H 0.4096 0.3825 0.4404 0.052 Uiso 1 1 calc R . . . .
C18 C 0.4320(3) 0.3131(4) 0.3396(2) 0.0486(11) Uani 1 1 d . . . . .
C19 C 0.3867(4) 0.3922(5) 0.2901(3) 0.0625(14) Uani 1 1 d . . . . .
H19A H 0.3410 0.4245 0.3184 0.094 Uiso 1 1 calc GR . . . .
H19B H 0.3635 0.3574 0.2461 0.094 Uiso 1 1 calc GR . . . .
H19C H 0.4268 0.4453 0.2741 0.094 Uiso 1 1 calc GR . . . .
C20 C 0.4702(3) 0.2230(4) 0.3080(2) 0.0537(12) Uani 1 1 d . . . . .
H20 H 0.4668 0.2120 0.2557 0.064 Uiso 1 1 calc R . . . .
C21 C 0.5126(3) 0.1504(4) 0.3526(2) 0.0522(11) Uani 1 1 d . . . . .
H21 H 0.5380 0.0916 0.3304 0.063 Uiso 1 1 calc R . . . .
C22 C 0.5174(2) 0.1654(4) 0.4310(2) 0.0434(10) Uani 1 1 d . . . . .

loop_
_atom_site_aniso_label
_atom_site_aniso_U_11
_atom_site_aniso_U_22
_atom_site_aniso_U_33
_atom_site_aniso_U_23
_atom_site_aniso_U_13
_atom_site_aniso_U_12
O1 0.0398(15) 0.073(2) 0.0459(15) 0.0102(15) -0.0071(13) 0.0030(15)
O2 0.0397(15) 0.068(2) 0.0511(17) -0.0024(15) 0.0073(13) -0.0071(14)
O3 0.0403(15) 0.065(2) 0.0468(16) -0.0026(15) 0.0031(13) 0.0139(14)
C1 0.030(2) 0.109(5) 0.100(5) -0.014(4) 0.010(3) -0.013(3)
C2 0.0241(18) 0.083(3) 0.067(3) -0.016(3) 0.0019(18) 0.001(2)
C3 0.029(2) 0.104(4) 0.074(3) -0.007(3) -0.012(2) 0.010(2)
C4 0.037(2) 0.095(4) 0.067(3) 0.009(3) -0.017(2) 0.011(2)
C5 0.0311(19) 0.075(3) 0.044(2) -0.001(2) -0.0029(17) 0.007(2)
C6 0.0243(17) 0.062(2) 0.0350(17) -0.0055(17) 0.0010(14) 0.0084(16)
C7 0.0279(17) 0.066(3) 0.050(2) -0.008(2) 0.0030(17) 0.0035(18)
C8 0.0203(15) 0.057(2) 0.0335(17) -0.0013(16) 0.0022(13) 0.0061(15)
C9 0.0277(17) 0.069(3) 0.0340(17) -0.0013(18) 0.0038(15) 0.0068(18)
C10 0.0262(18) 0.070(3) 0.0310(16) 0.0011(19) 0.0038(14) 0.0079(17)
C11 0.038(2) 0.084(3) 0.053(2) -0.014(2) 0.0040(19) 0.017(2)
C12 0.069(4) 0.103(5) 0.079(4) -0.029(4) 0.014(3) 0.030(3)
C13 0.058(3) 0.142(6) 0.080(4) -0.016(4) 0.021(3) 0.048(4)
C14 0.030(2) 0.134(6) 0.095(4) -0.001(5) 0.015(3) 0.026(3)
C15 0.0224(19) 0.097(4) 0.063(3) -0.006(3) 0.0059(18) 0.009(2)
C16 0.0215(15) 0.059(2) 0.0331(17) -0.0031(17) 0.0037(13) -0.0013(15)
C17 0.0295(17) 0.064(3) 0.0359(18) -0.0001(18) 0.0000(15) 0.0051(17)
C18 0.036(2) 0.075(3) 0.0341(19) 0.0047(19) 0.0007(16) -0.003(2)
C19 0.055(3) 0.092(4) 0.040(2) 0.011(2) -0.007(2) 0.008(3)
C20 0.051(2) 0.078(3) 0.0327(18) -0.006(2) 0.0071(18) -0.004(2)
C21 0.045(2) 0.070(3) 0.041(2) -0.010(2) 0.0100(18) 0.007(2)
C22 0.0246(17) 0.064(3) 0.042(2) -0.0006(19) 0.0074(15) -0.0019(16)

loop_
_atom_type_symbol
_atom_type_description
_atom_type_scat_dispersion_real
_atom_type_scat_dispersion_imag
_atom_type_scat_source
C C 0.0181 0.0091 'International Tables Vol C Tables 4.2.6.8 and 6.1.1.4'
H H 0.0000 0.0000 'International Tables Vol C Tables 4.2.6.8 and 6.1.1.4'
O O 0.0492 0.0322 'International Tables Vol C Tables 4.2.6.8 and 6.1.1.4'

loop_
_exptl_crystal_face_index_h
_exptl_crystal_face_index_k
_exptl_crystal_face_index_l
_exptl_crystal_face_perp_dist
-10 1 -1 0.3717
-1 -1 -11 0.0689
0 1 11 0.0443
-10 1 0 0.3755
-5 7 -1 0.2487
5 7 -1 0.2682
10 0 0 0.4218
4 -7 1 0.2007
-5 -7 1 0.2032
4 6 -6 0.2179
-4 6 -7 0.2001
-5 -7 -3 0.1812
4 -7 -3 0.1914

loop_
_geom_angle_atom_site_label_1
_geom_angle_atom_site_label_2
_geom_angle_atom_site_label_3
_geom_angle
_geom_angle_site_symmetry_1
_geom_angle_site_symmetry_3
_geom_angle_publ_flag
C9 O1 C5 108.4(3) . . ?
C22 O3 H3 109.5 . . ?
H1A C1 H1B 109.5 . . ?
H1A C1 H1C 109.5 . . ?
H1B C1 H1C 109.5 . . ?
C2 C1 H1A 109.5 . . ?
C2 C1 H1B 109.5 . . ?
C2 C1 H1C 109.5 . . ?
C3 C2 C1 120.8(5) . . ?
C3 C2 C7 117.6(5) . . ?
C7 C2 C1 121.6(6) . . ?
C2 C3 H3A 118.7 . . ?
C4 C3 C2 122.7(4) . . ?
C4 C3 H3A 118.7 . . ?
C3 C4 H4 121.3 . . ?
C5 C4 C3 117.3(5) . . ?
C5 C4 H4 121.3 . . ?
O1 C5 C6 112.1(4) . . ?
C4 C5 O1 125.2(5) . . ?
C4 C5 C6 122.7(5) . . ?
C5 C6 C8 107.6(4) . . ?
C7 C6 C5 118.9(4) . . ?
C7 C6 C8 133.4(4) . . ?
C2 C7 H7 119.7 . . ?
C6 C7 C2 120.7(5) . . ?
C6 C7 H7 119.7 . . ?
C6 C8 C9 100.5(3) . . ?
C6 C8 C10 113.1(3) . . ?
C6 C8 C16 112.8(3) . . ?
C10 C8 C9 104.6(3) . . ?
C16 C8 C9 111.5(3) . . ?
C16 C8 C10 113.4(3) . . ?
O1 C9 C8 109.8(4) . . ?
O2 C9 O1 121.1(4) . . ?
O2 C9 C8 128.8(4) . . ?
C11 C10 C8 121.4(4) . . ?
C11 C10 C15 118.6(4) . . ?
C15 C10 C8 120.1(4) . . ?
C10 C11 H11 120.3 . . ?
C10 C11 C12 119.5(5) . . ?
C12 C11 H11 120.3 . . ?
C11 C12 H12 118.5 . . ?
C13 C12 C11 123.0(7) . . ?
C13 C12 H12 118.5 . . ?
C12 C13 H13 121.1 . . ?
C12 C13 C14 117.8(5) . . ?
C14 C13 H13 121.1 . . ?
C13 C14 H14 119.3 . . ?
C13 C14 C15 121.3(5) . . ?
C15 C14 H14 119.3 . . ?
C10 C15 H15 120.1 . . ?
C14 C15 C10 119.7(6) . . ?
C14 C15 H15 120.1 . . ?
C17 C16 C8 122.5(4) . . ?
C22 C16 C8 119.3(4) . . ?
C22 C16 C17 118.2(4) . . ?
C16 C17 H17 118.8 . . ?
C18 C17 C16 122.4(4) . . ?
C18 C17 H17 118.8 . . ?
C17 C18 C19 121.7(4) . . ?
C17 C18 C20 117.3(4) . . ?
C20 C18 C19 121.0(4) . . ?
C18 C19 H19A 109.5 . . ?
C18 C19 H19B 109.5 . . ?
C18 C19 H19C 109.5 . . ?
H19A C19 H19B 109.5 . . ?
H19A C19 H19C 109.5 . . ?
H19B C19 H19C 109.5 . . ?
C18 C20 H20 119.2 . . ?
C21 C20 C18 121.6(4) . . ?
C21 C20 H20 119.2 . . ?
C20 C21 H21 120.1 . . ?
C20 C21 C22 119.7(4) . . ?
C22 C21 H21 120.1 . . ?
O3 C22 C16 116.5(4) . . ?
O3 C22 C21 122.7(4) . . ?
C16 C22 C21 120.8(4) . . ?

loop_
_geom_bond_atom_site_label_1
_geom_bond_atom_site_label_2
_geom_bond_distance
_geom_bond_site_symmetry_2
_geom_bond_publ_flag
O1 C5 1.393(6) . ?
O1 C9 1.358(5) . ?
O2 C9 1.198(5) . ?
O3 H3 0.8200 . ?
O3 C22 1.371(5) . ?
C1 H1A 0.9600 . ?
C1 H1B 0.9600 . ?
C1 H1C 0.9600 . ?
C1 C2 1.491(8) . ?
C2 C3 1.395(9) . ?
C2 C7 1.410(6) . ?
C3 H3A 0.9300 . ?
C3 C4 1.378(8) . ?
C4 H4 0.9300 . ?
C4 C5 1.365(6) . ?
C5 C6 1.396(6) . ?
C6 C7 1.363(6) . ?
C6 C8 1.502(5) . ?
C7 H7 0.9300 . ?
C8 C9 1.552(6) . ?
C8 C10 1.536(5) . ?
C8 C16 1.521(5) . ?
C10 C11 1.383(8) . ?
C10 C15 1.399(6) . ?
C11 H11 0.9300 . ?
C11 C12 1.390(7) . ?
C12 H12 0.9300 . ?
C12 C13 1.345(11) . ?
C13 H13 0.9300 . ?
C13 C14 1.384(11) . ?
C14 H14 0.9300 . ?
C14 C15 1.391(7) . ?
C15 H15 0.9300 . ?
C16 C17 1.404(6) . ?
C16 C22 1.387(6) . ?
C17 H17 0.9300 . ?
C17 C18 1.386(6) . ?
C18 C19 1.504(7) . ?
C18 C20 1.404(7) . ?
C19 H19A 0.9600 . ?
C19 H19B 0.9600 . ?
C19 H19C 0.9600 . ?
C20 H20 0.9300 . ?
C20 C21 1.378(7) . ?
C21 H21 0.9300 . ?
C21 C22 1.390(6) . ?

loop_
_exptl_oxdiff_crystal_face_indexfrac_h
_exptl_oxdiff_crystal_face_indexfrac_k
_exptl_oxdiff_crystal_face_indexfrac_l
_exptl_oxdiff_crystal_face_x
_exptl_oxdiff_crystal_face_y
_exptl_oxdiff_crystal_face_z
-10.0368 0.5994 -0.9047 0.0046 -0.0932 0.9956
-0.6167 -0.8725 -11.3077 -0.0235 -0.9990 0.0383
0.1383 0.9057 11.3227 0.0238 0.9997 0.0093
-10.0709 0.5608 0.0912 0.0213 -0.0072 0.9997
-4.6850 7.2723 -1.0048 -0.8419 0.0164 0.5394
4.7621 7.2169 -1.1606 -0.9190 0.0245 -0.3934
10.0821 -0.3973 -0.1158 -0.0412 0.0077 -0.9991
4.3380 -7.4124 1.0317 0.8620 -0.0171 -0.5067
-5.0155 -7.1023 1.1479 0.9074 -0.0244 0.4196
4.0040 5.9161 -6.1532 -0.8156 -0.4322 -0.3384
-4.0201 6.0383 -6.9667 -0.7702 -0.5202 0.4536
-5.1835 -6.9120 -2.8571 0.8388 -0.3702 0.4336
3.8234 -7.0511 -3.0719 0.7748 -0.3696 -0.4568
